data_7704137
loop_
_publ_author_name
'Zhang, Xu'
'Chen, Xiaodan'
'Zhai, Haojiang'
'Liu, Shihua'
'Hu, Chenyang'
'Liu, Liu Leo'
'Wang, Shuhai'
'Li, Zhongshu'

_publ_section_title
;
 Facile addition of E-H bonds to a dicarbondiphosphide.
;
_journal_issue 19
_journal_name_full 'Dalton transactions (Cambridge, England : 2003)'
_journal_page_first 6384
_journal_page_last 6390
_journal_paper_doi 10.1039/d0dt01341b
_journal_volume 49
_journal_year 2020
_chemical_formula_moiety 'C62 H82 N4 O P2'
_chemical_formula_sum 'C62 H82 N4 O P2'
_chemical_formula_weight 961.25
_space_group_crystal_system monoclinic
_space_group_IT_number 14
_space_group_name_Hall '-P 2yn'
_space_group_name_H-M_alt 'P 1 21/n 1'
_atom_sites_solution_hydrogens mixed
_atom_sites_solution_primary dual
_audit_creation_date 2020-04-19
_audit_creation_method
;
Olex2 1.2
(compiled 2018.05.29 svn.r3508 for OlexSys, GUI svn.r5506)
;
_audit_update_record
;
2020-04-20 deposited with the CCDC.	2020-04-21 downloaded from the CCDC.
;
_cell_angle_alpha 90
_cell_angle_beta 99.4350(10)
_cell_angle_gamma 90
_cell_formula_units_Z 4
_cell_length_a 12.71500(10)
_cell_length_b 22.9346(2)
_cell_length_c 21.8186(2)
_cell_measurement_reflns_used 18347
_cell_measurement_temperature 150.00(10)
_cell_measurement_theta_max 73.8390
_cell_measurement_theta_min 2.8120
_cell_volume 6276.53(10)
_computing_cell_refinement 'CrysAlisPro 1.171.39.28b (Rigaku OD, 2015)'
_computing_data_collection 'CrysAlisPro 1.171.39.28b (Rigaku OD, 2015)'
_computing_data_reduction 'CrysAlisPro 1.171.39.28b (Rigaku OD, 2015)'
_computing_molecular_graphics 'Olex2 (Dolomanov et al., 2009)'
_computing_publication_material 'Olex2 (Dolomanov et al., 2009)'
_computing_structure_refinement 'ShelXL (Sheldrick, 2015)'
_computing_structure_solution 'ShelXT (Sheldrick, 2015)'
_diffrn_ambient_environment N~2~
_diffrn_ambient_temperature 150.00(10)
_diffrn_detector 'CCD plate'
_diffrn_measured_fraction_theta_full 0.999
_diffrn_measured_fraction_theta_max 0.972
_diffrn_measurement_details
;
List of Runs (angles in degrees, time in seconds):

  # Type    Start    End  Width  t~exp~   \w     \q     \k     \f   Frames
#--------------------------------------------------------------------------
  1  \w    -17.00  18.00   0.50    0.50    --    0.00  57.00 -30.00   70
  2  \w    -41.00  16.00   0.50    0.50    --    0.00 -38.00  90.00  114
  3  \w    -20.00  18.00   0.50    0.50    --    0.00 -19.00 150.00   76
  4  \w     51.00  89.00   0.50    0.50    --    0.00  57.00 -30.00   76
  5  \w     61.00  87.00   0.50    0.50    --    0.00  38.00  60.00   52
  6  \w     47.00 127.00   0.50    1.14    --   95.20 -82.00 150.00  160
  7  \w     80.00 106.00   0.50    1.14    --   95.20 -82.00 120.00   52
  8  \w      9.00  86.00   0.50    1.14    --   95.20 -30.00  60.00  154
  9  \w     10.00  70.00   0.50    1.14    --   95.20 -61.00  90.00  120
 10  \w     15.00 118.00   0.50    1.14    --   95.20 -61.00 150.00  206
 11  \w     79.00 181.00   0.50    1.14    --   95.20  15.00-180.00  204
 12  \w     46.00  99.00   0.50    1.14    --   95.20 -45.00 -60.00  106
 13  \w    119.00 173.00   0.50    1.14    --   95.20  45.00  30.00  108
 14  \w      8.00  33.00   0.50    1.14    --   95.20 -77.00-120.00   50
;
_diffrn_measurement_device 'four-circle diffractometer'
_diffrn_measurement_device_type 'XtaLAB AFC12 (RINC): Kappa dual home/near'
_diffrn_measurement_method '\w scans'
_diffrn_orient_matrix_type 'CrysAlisPro convention (1999,Acta A55,543-557)'
_diffrn_orient_matrix_UB_11 0.1200444000
_diffrn_orient_matrix_UB_12 -0.0119191000
_diffrn_orient_matrix_UB_13 0.0033586000
_diffrn_orient_matrix_UB_21 -0.0150541000
_diffrn_orient_matrix_UB_22 -0.0023782000
_diffrn_orient_matrix_UB_23 -0.0714957000
_diffrn_orient_matrix_UB_31 0.0210686000
_diffrn_orient_matrix_UB_32 0.0660428000
_diffrn_orient_matrix_UB_33 -0.0019882000
_diffrn_radiation_monochromator graphite
_diffrn_radiation_probe x-ray
_diffrn_radiation_type CuK\a
_diffrn_radiation_wavelength 1.54184
_diffrn_reflns_av_R_equivalents 0.0296
_diffrn_reflns_av_unetI/netI 0.0318
_diffrn_reflns_Laue_measured_fraction_full 0.999
_diffrn_reflns_Laue_measured_fraction_max 0.972
_diffrn_reflns_limit_h_max 15
_diffrn_reflns_limit_h_min -15
_diffrn_reflns_limit_k_max 27
_diffrn_reflns_limit_k_min -15
_diffrn_reflns_limit_l_max 25
_diffrn_reflns_limit_l_min -27
_diffrn_reflns_number 36570
_diffrn_reflns_point_group_measured_fraction_full 0.999
_diffrn_reflns_point_group_measured_fraction_max 0.972
_diffrn_reflns_theta_full 67.684
_diffrn_reflns_theta_max 74.142
_diffrn_reflns_theta_min 2.816
_diffrn_source 'fine-focus sealed X-ray tube'
_diffrn_source_type 'Enhance (Cu) X-ray Source'
_exptl_absorpt_coefficient_mu 0.917
_exptl_absorpt_correction_T_max 1.00000
_exptl_absorpt_correction_T_min 0.76597
_exptl_absorpt_correction_type multi-scan
_exptl_absorpt_process_details
;
CrysAlisPro 1.171.39.28b (Rigaku Oxford Diffraction, 2015)
Empirical absorption correction using spherical harmonics,
 implemented in SCALE3 ABSPACK scaling algorithm.
;
_exptl_crystal_colour 'clear yellowish yellow'
_exptl_crystal_colour_lustre clear
_exptl_crystal_colour_modifier yellowish
_exptl_crystal_colour_primary yellow
_exptl_crystal_density_diffrn 1.017
_exptl_crystal_description needle
_exptl_crystal_F_000 2080
_exptl_crystal_size_max 0.3
_exptl_crystal_size_mid 0.05
_exptl_crystal_size_min 0.05
_refine_diff_density_max 0.727
_refine_diff_density_min -0.834
_refine_diff_density_rms 0.047
_refine_ls_extinction_method none
_refine_ls_goodness_of_fit_ref 1.060
_refine_ls_hydrogen_treatment mixed
_refine_ls_matrix_type full
_refine_ls_number_parameters 662
_refine_ls_number_reflns 12416
_refine_ls_number_restraints 2
_refine_ls_restrained_S_all 1.060
_refine_ls_R_factor_all 0.0507
_refine_ls_R_factor_gt 0.0461
_refine_ls_shift/su_max 0.001
_refine_ls_shift/su_mean 0.000
_refine_ls_structure_factor_coef Fsqd
_refine_ls_weighting_details 'w=1/[\s^2^(Fo^2^)+(0.0653P)^2^+2.3401P] where P=(Fo^2^+2Fc^2^)/3'
_refine_ls_weighting_scheme calc
_refine_ls_wR_factor_gt 0.1268
_refine_ls_wR_factor_ref 0.1303
_reflns_Friedel_coverage 0.000
_reflns_number_gt 10936
_reflns_number_total 12416
_reflns_threshold_expression 'I > 2\s(I)'
_cod_data_source_file d0dt01341b2.cif
_cod_data_source_block 8c
_cod_depositor_comments 'Adding full bibliography for 7704134--7704141.cif.'
_cod_original_cell_volume 6276.52(10)
_cod_database_code 7704137
_shelx_shelxl_version_number 2014/7
_shelx_space_group_comment
;
The symmetry employed for this shelxl refinement is uniquely defined
by the following loop, which should always be used as a source of
symmetry information in preference to the above space-group names.
They are only intended as comments.
;
_shelx_estimated_absorpt_t_max 0.956
_shelx_estimated_absorpt_t_min 0.771
_reflns_odcompleteness_completeness 99.92
_reflns_odcompleteness_iscentric 1
_reflns_odcompleteness_theta 66.97
_olex2_refinement_description
;
1. Fixed Uiso
 At 1.2 times of:
  All C(H) groups, All C(H,H) groups, All C(H,H,H,H) groups
 At 1.5 times of:
  All C(H,H,H) groups
2. Restrained distances
 C62-C61
 1.5 with sigma of 0.0001
 C63-C61
 1.5 with sigma of 0.0001
3. Others
 Sof(H11C)=Sof(H11D)=Sof(C12A)=Sof(H12C)=Sof(H12D)=1-FVAR(1)
 Sof(H11A)=Sof(H11B)=Sof(C12)=Sof(H12A)=Sof(H12B)=FVAR(1)
 Fixed Sof: H61(0.7) H61A(0.3) C62(0.7) H62A(0.7) H62B(0.7) H62C(0.7) C63(0.3)
 H63A(0.3) H63B(0.3) H63C(0.3)
4.a Ternary CH refined with riding coordinates:
 C20(H20), C35(H35), C23(H23), C32(H32), C46(H46), C58(H58), C49(H49),
 C61(H61), C61(H61A)
4.b Secondary CH2 refined with riding coordinates:
 C11(H11A,H11B), C11(H11C,H11D), C37(H37A,H37B), C38(H38A,H38B), C12(H12A,
 H12B), C12A(H12C,H12D)
4.c Aromatic/amide H refined with riding coordinates:
 C17(H17), C16(H16), C15(H15), C10(H10), C6(H6), C9(H9), C55(H55), C41(H41),
 C7(H7), C42(H42), C8(H8), C43(H43), C54(H54), C53(H53), C27(H27), C29(H29),
 C28(H28)
4.d Idealised Me refined as rotating group:
 C21(H21A,H21B,H21C), C45(H45A,H45B,H45C), C19(H19A,H19B,H19C), C31(H31A,H31B,
 H31C), C22(H22A,H22B,H22C), C57(H57A,H57B,H57C), C24(H24A,H24B,H24C), C48(H48A,
 H48B,H48C), C59(H59A,H59B,H59C), C36(H36A,H36B,H36C), C34(H34A,H34B,H34C),
 C33(H33A,H33B,H33C), C50(H50A,H50B,H50C), C47(H47A,H47B,H47C), C60(H60A,H60B,
 H60C), C62(H62A,H62B,H62C), C63(H63A,H63B,H63C)
;
_olex2_submission_special_instructions 'No special instructions were received'
_oxdiff_exptl_absorpt_empirical_details
;
Empirical correction (ABSPACK) includes:
- Absorption correction using spherical harmonics
- Frame scaling
;
_oxdiff_exptl_absorpt_empirical_full_max 1.388
_oxdiff_exptl_absorpt_empirical_full_min 0.649

loop_
_space_group_symop_operation_xyz
'x, y, z'
'-x+1/2, y+1/2, -z+1/2'
'-x, -y, -z'
'x-1/2, -y-1/2, z-1/2'

loop_
_atom_site_label
_atom_site_type_symbol
_atom_site_fract_x
_atom_site_fract_y
_atom_site_fract_z
_atom_site_U_iso_or_equiv
_atom_site_adp_type
_atom_site_occupancy
_atom_site_site_symmetry_order
_atom_site_calc_flag
_atom_site_refinement_flags_posn
_atom_site_refinement_flags_adp
_atom_site_refinement_flags_occupancy
_atom_site_disorder_assembly
_atom_site_disorder_group
P1 P 0.32345(3) 0.70274(2) 0.44109(2) 0.02375(9) Uani 1 1 d . . . . .
P2 P 0.22335(3) 0.80312(2) 0.39481(2) 0.03213(11) Uani 1 1 d . . . . .
O1 O 0.33771(9) 0.66929(4) 0.37293(5) 0.0301(2) Uani 1 1 d . . . . .
N2 N 0.46701(9) 0.86522(5) 0.43393(6) 0.0262(3) Uani 1 1 d . . . . .
N3 N 0.06002(9) 0.65935(5) 0.45177(6) 0.0256(3) Uani 1 1 d . . . . .
N1 N 0.54913(10) 0.78119(5) 0.46317(6) 0.0258(3) Uani 1 1 d . . . . .
N4 N -0.00350(10) 0.74266(6) 0.40748(6) 0.0285(3) Uani 1 1 d . . . . .
C25 C 0.38686(12) 0.90983(6) 0.42556(7) 0.0276(3) Uani 1 1 d . . . . .
C4 C 0.08997(11) 0.71088(6) 0.42635(6) 0.0238(3) Uani 1 1 d . . . . .
C2 C 0.45093(11) 0.80593(6) 0.43886(6) 0.0237(3) Uani 1 1 d . . . . .
C13 C 0.58625(11) 0.72659(6) 0.44288(7) 0.0237(3) Uani 1 1 d . . . . .
C18 C 0.59573(11) 0.71809(6) 0.38001(7) 0.0258(3) Uani 1 1 d . . . . .
C14 C 0.62130(11) 0.68438(6) 0.48821(7) 0.0266(3) Uani 1 1 d . . . . .
C39 C 0.13131(11) 0.61951(6) 0.48832(7) 0.0257(3) Uani 1 1 d . . . . .
C51 C -0.01317(11) 0.78243(7) 0.35553(7) 0.0278(3) Uani 1 1 d . . . . .
C3 C 0.18889(11) 0.73014(6) 0.41941(7) 0.0250(3) Uani 1 1 d . . . . .
C56 C -0.00413(12) 0.76184(7) 0.29614(7) 0.0307(3) Uani 1 1 d . . . . .
C5 C 0.37679(11) 0.61395(6) 0.36896(7) 0.0275(3) Uani 1 1 d . . . . .
C17 C 0.63579(12) 0.66489(7) 0.36351(7) 0.0306(3) Uani 1 1 d . . . . .
H17 H 0.6399 0.6577 0.3220 0.037 Uiso 1 1 calc R . . . .
C1 C 0.35772(11) 0.77664(6) 0.42333(7) 0.0250(3) Uani 1 1 d . . . . .
C16 C 0.66956(12) 0.62263(7) 0.40744(8) 0.0330(3) Uani 1 1 d . . . . .
H16 H 0.6965 0.5875 0.3954 0.040 Uiso 1 1 calc R . . . .
C44 C 0.14029(12) 0.56314(7) 0.46438(7) 0.0309(3) Uani 1 1 d . . . . .
C15 C 0.66329(12) 0.63254(7) 0.46910(8) 0.0316(3) Uani 1 1 d . . . . .
H15 H 0.6875 0.6041 0.4985 0.038 Uiso 1 1 calc R . . . .
C40 C 0.18442(13) 0.63550(7) 0.54725(7) 0.0312(3) Uani 1 1 d . . . . .
C11 C 0.57712(12) 0.88198(7) 0.45809(8) 0.0312(3) Uani 1 1 d . . . . .
H11A H 0.5801 0.9140 0.4874 0.037 Uiso 0.698(15) 1 calc R . P A 1
H11B H 0.6156 0.8927 0.4249 0.037 Uiso 0.698(15) 1 calc R . P A 1
H11C H 0.5804 0.9021 0.4975 0.037 Uiso 0.302(15) 1 calc R . P A 2
H11D H 0.6038 0.9080 0.4292 0.037 Uiso 0.302(15) 1 calc R . P A 2
C20 C 0.56956(12) 0.76528(7) 0.33075(7) 0.0292(3) Uani 1 1 d . . . . .
H20 H 0.5486 0.8004 0.3513 0.035 Uiso 1 1 calc R . . . .
C26 C 0.35540(13) 0.93499(7) 0.47820(8) 0.0324(3) Uani 1 1 d . . . . .
C30 C 0.34832(13) 0.92966(7) 0.36535(8) 0.0343(3) Uani 1 1 d . . . . .
C35 C 0.38803(13) 0.90954(7) 0.54267(7) 0.0342(3) Uani 1 1 d . . . . .
H35 H 0.4425 0.8798 0.5403 0.041 Uiso 1 1 calc R . . . .
C23 C 0.61689(14) 0.69475(7) 0.55636(7) 0.0346(4) Uani 1 1 d . . . . .
H23 H 0.5745 0.7300 0.5594 0.041 Uiso 1 1 calc R . . . .
C10 C 0.38196(13) 0.59428(7) 0.30910(8) 0.0326(3) Uani 1 1 d . . . . .
H10 H 0.3621 0.6189 0.2753 0.039 Uiso 1 1 calc R . . . .
C32 C 0.37897(15) 0.90018(8) 0.30845(7) 0.0379(4) Uani 1 1 d . . . . .
H32 H 0.3953 0.8594 0.3196 0.046 Uiso 1 1 calc R . . . .
C6 C 0.40796(13) 0.57751(7) 0.41930(8) 0.0322(3) Uani 1 1 d . . . . .
H6 H 0.4054 0.5904 0.4594 0.039 Uiso 1 1 calc R . . . .
C9 C 0.41658(14) 0.53830(7) 0.29993(8) 0.0393(4) Uani 1 1 d . . . . .
H9 H 0.4187 0.5252 0.2598 0.047 Uiso 1 1 calc R . . . .
C55 C -0.01644(15) 0.80209(8) 0.24728(8) 0.0403(4) Uani 1 1 d . . . . .
H55 H -0.0100 0.7896 0.2075 0.048 Uiso 1 1 calc R . . . .
C52 C -0.03515(13) 0.84126(7) 0.36595(8) 0.0371(4) Uani 1 1 d . . . . .
C37 C -0.05104(12) 0.66277(7) 0.46190(8) 0.0335(3) Uani 1 1 d . . . . .
H37A H -0.0556 0.6762 0.5035 0.040 Uiso 1 1 calc R . . . .
H37B H -0.0867 0.6254 0.4549 0.040 Uiso 1 1 calc R . . . .
C21 C 0.47625(14) 0.74795(8) 0.28060(8) 0.0382(4) Uani 1 1 d . . . . .
H21A H 0.4948 0.7137 0.2595 0.057 Uiso 1 1 calc GR . . . .
H21B H 0.4606 0.7793 0.2513 0.057 Uiso 1 1 calc GR . . . .
H21C H 0.4147 0.7400 0.2995 0.057 Uiso 1 1 calc GR . . . .
C46 C 0.07410(14) 0.54350(7) 0.40330(8) 0.0368(4) Uani 1 1 d . . . . .
H46 H 0.0095 0.5675 0.3964 0.044 Uiso 1 1 calc R . . . .
C41 C 0.25490(14) 0.59546(8) 0.57975(8) 0.0395(4) Uani 1 1 d . . . . .
H41 H 0.2927 0.6056 0.6185 0.047 Uiso 1 1 calc R . . . .
C58 C 0.01592(14) 0.69838(7) 0.28155(8) 0.0363(4) Uani 1 1 d . . . . .
H58 H 0.0276 0.6769 0.3209 0.044 Uiso 1 1 calc R . . . .
C7 C 0.44303(15) 0.52149(7) 0.40933(9) 0.0403(4) Uani 1 1 d . . . . .
H7 H 0.4634 0.4969 0.4431 0.048 Uiso 1 1 calc R . . . .
C38 C -0.09720(12) 0.70707(8) 0.41346(8) 0.0379(4) Uani 1 1 d . . . . .
H38A H -0.1261 0.6884 0.3744 0.046 Uiso 1 1 calc R . . . .
H38B H -0.1525 0.7302 0.4275 0.046 Uiso 1 1 calc R . . . .
C42 C 0.26968(14) 0.54109(8) 0.55562(9) 0.0444(4) Uani 1 1 d . . . . .
H42 H 0.3190 0.5155 0.5773 0.053 Uiso 1 1 calc R . . . .
C8 C 0.44812(15) 0.50158(7) 0.35007(9) 0.0431(4) Uani 1 1 d . . . . .
H8 H 0.4723 0.4641 0.3439 0.052 Uiso 1 1 calc R . . . .
C43 C 0.21152(14) 0.52462(7) 0.49944(9) 0.0410(4) Uani 1 1 d . . . . .
H43 H 0.2197 0.4872 0.4845 0.049 Uiso 1 1 calc R . . . .
C49 C 0.16170(15) 0.69242(7) 0.57794(8) 0.0392(4) Uani 1 1 d . . . . .
H49 H 0.1218 0.7177 0.5461 0.047 Uiso 1 1 calc R . . . .
C54 C -0.03783(15) 0.85981(8) 0.25700(9) 0.0454(4) Uani 1 1 d . . . . .
H54 H -0.0458 0.8859 0.2239 0.054 Uiso 1 1 calc R . . . .
C53 C -0.04741(15) 0.87904(8) 0.31538(9) 0.0429(4) Uani 1 1 d . . . . .
H53 H -0.0624 0.9181 0.3213 0.051 Uiso 1 1 calc R . . . .
C45 C 0.13245(16) 0.55359(9) 0.34890(9) 0.0474(4) Uani 1 1 d . . . . .
H45A H 0.1557 0.5934 0.3490 0.071 Uiso 1 1 calc GR . . . .
H45B H 0.0854 0.5455 0.3108 0.071 Uiso 1 1 calc GR . . . .
H45C H 0.1932 0.5282 0.3525 0.071 Uiso 1 1 calc GR . . . .
C27 C 0.28753(16) 0.98311(8) 0.46927(9) 0.0482(5) Uani 1 1 d . . . . .
H27 H 0.2654 1.0008 0.5034 0.058 Uiso 1 1 calc R . . . .
C19 C 0.66779(14) 0.78056(8) 0.30146(8) 0.0413(4) Uani 1 1 d . . . . .
H19A H 0.7269 0.7888 0.3337 0.062 Uiso 1 1 calc GR . . . .
H19B H 0.6526 0.8142 0.2753 0.062 Uiso 1 1 calc GR . . . .
H19C H 0.6853 0.7482 0.2771 0.062 Uiso 1 1 calc GR . . . .
C29 C 0.28084(18) 0.97800(8) 0.35918(10) 0.0523(5) Uani 1 1 d . . . . .
H29 H 0.2544 0.9923 0.3198 0.063 Uiso 1 1 calc R . . . .
C31 C 0.47999(17) 0.92706(9) 0.29107(9) 0.0515(5) Uani 1 1 d . . . . .
H31A H 0.4673 0.9674 0.2805 0.077 Uiso 1 1 calc GR . . . .
H31B H 0.4991 0.9066 0.2561 0.077 Uiso 1 1 calc GR . . . .
H31C H 0.5370 0.9241 0.3257 0.077 Uiso 1 1 calc GR . . . .
C22 C 0.72893(18) 0.70562(10) 0.59264(10) 0.0571(5) Uani 1 1 d . . . . .
H22A H 0.7703 0.6706 0.5934 0.086 Uiso 1 1 calc GR . . . .
H22B H 0.7239 0.7170 0.6344 0.086 Uiso 1 1 calc GR . . . .
H22C H 0.7627 0.7361 0.5729 0.086 Uiso 1 1 calc GR . . . .
C57 C 0.11499(17) 0.69070(9) 0.25118(9) 0.0510(5) Uani 1 1 d . . . . .
H57A H 0.1062 0.7120 0.2128 0.076 Uiso 1 1 calc GR . . . .
H57B H 0.1248 0.6501 0.2431 0.076 Uiso 1 1 calc GR . . . .
H57C H 0.1763 0.7052 0.2785 0.076 Uiso 1 1 calc GR . . . .
C24 C 0.56334(18) 0.64473(8) 0.58536(9) 0.0495(5) Uani 1 1 d . . . . .
H24A H 0.4923 0.6395 0.5632 0.074 Uiso 1 1 calc GR . . . .
H24B H 0.5605 0.6536 0.6281 0.074 Uiso 1 1 calc GR . . . .
H24C H 0.6035 0.6096 0.5831 0.074 Uiso 1 1 calc GR . . . .
C48 C 0.2627(2) 0.72455(10) 0.60673(10) 0.0599(6) Uani 1 1 d . . . . .
H48A H 0.3009 0.7016 0.6399 0.090 Uiso 1 1 calc GR . . . .
H48B H 0.2440 0.7615 0.6227 0.090 Uiso 1 1 calc GR . . . .
H48C H 0.3070 0.7308 0.5757 0.090 Uiso 1 1 calc GR . . . .
C59 C -0.08232(18) 0.67213(9) 0.24053(10) 0.0563(5) Uani 1 1 d . . . . .
H59A H -0.1433 0.6762 0.2610 0.084 Uiso 1 1 calc GR . . . .
H59B H -0.0699 0.6316 0.2335 0.084 Uiso 1 1 calc GR . . . .
H59C H -0.0952 0.6923 0.2014 0.084 Uiso 1 1 calc GR . . . .
C12 C 0.6207(4) 0.82522(15) 0.4902(3) 0.0311(9) Uani 0.698(15) 1 d . . P A 1
H12A H 0.6925 0.8175 0.4826 0.037 Uiso 0.698(15) 1 calc R . P A 1
H12B H 0.6216 0.8275 0.5347 0.037 Uiso 0.698(15) 1 calc R . P A 1
C36 C 0.29252(18) 0.87973(11) 0.56349(9) 0.0568(5) Uani 1 1 d . . . . .
H36A H 0.2375 0.9080 0.5656 0.085 Uiso 1 1 calc GR . . . .
H36B H 0.3141 0.8626 0.6037 0.085 Uiso 1 1 calc GR . . . .
H36C H 0.2658 0.8498 0.5342 0.085 Uiso 1 1 calc GR . . . .
C34 C 0.43540(18) 0.95491(9) 0.59030(9) 0.0510(5) Uani 1 1 d . . . . .
H34A H 0.4948 0.9736 0.5764 0.076 Uiso 1 1 calc GR . . . .
H34B H 0.4590 0.9362 0.6295 0.076 Uiso 1 1 calc GR . . . .
H34C H 0.3822 0.9835 0.5950 0.076 Uiso 1 1 calc GR . . . .
C28 C 0.25284(19) 1.00476(9) 0.41055(11) 0.0617(6) Uani 1 1 d . . . . .
H28 H 0.2100 1.0379 0.4056 0.074 Uiso 1 1 calc R . . . .
C33 C 0.28904(18) 0.89993(9) 0.25227(9) 0.0528(5) Uani 1 1 d . . . . .
H33A H 0.2246 0.8860 0.2648 0.079 Uiso 1 1 calc GR . . . .
H33B H 0.3082 0.8748 0.2206 0.079 Uiso 1 1 calc GR . . . .
H33C H 0.2780 0.9388 0.2362 0.079 Uiso 1 1 calc GR . . . .
C50 C 0.0909(2) 0.68019(10) 0.62729(9) 0.0579(5) Uani 1 1 d . . . . .
H50A H 0.0261 0.6617 0.6080 0.087 Uiso 1 1 calc GR . . . .
H50B H 0.0744 0.7162 0.6459 0.087 Uiso 1 1 calc GR . . . .
H50C H 0.1280 0.6549 0.6587 0.087 Uiso 1 1 calc GR . . . .
C61 C -0.04186(15) 0.86696(8) 0.42930(9) 0.0636(7) Uani 1 1 d D . . . .
H61 H -0.0251 0.8371 0.4616 0.076 Uiso 0.7 1 calc R . P B 1
H61A H -0.0118 0.9044 0.4191 0.076 Uiso 0.3 1 calc R . P C 2
C47 C 0.0385(2) 0.47947(10) 0.40439(11) 0.0648(6) Uani 1 1 d . . . . .
H47A H 0.0999 0.4545 0.4087 0.097 Uiso 1 1 calc GR . . . .
H47B H -0.0082 0.4705 0.3664 0.097 Uiso 1 1 calc GR . . . .
H47C H 0.0015 0.4734 0.4388 0.097 Uiso 1 1 calc GR . . . .
C60 C -0.1483(2) 0.89282(15) 0.43183(13) 0.0855(9) Uani 1 1 d . . . . .
H60A H -0.1649 0.9211 0.3992 0.128 Uiso 1 1 calc GR . . . .
H60B H -0.1473 0.9115 0.4713 0.128 Uiso 1 1 calc GR . . . .
H60C H -0.2013 0.8626 0.4266 0.128 Uiso 1 1 calc GR . . . .
C62 C 0.0310(2) 0.91835(10) 0.44366(15) 0.0571(8) Uani 0.7 1 d D . P D 1
H62A H 0.1023 0.9073 0.4396 0.086 Uiso 0.7 1 calc GR . P D 1
H62B H 0.0296 0.9312 0.4854 0.086 Uiso 0.7 1 calc GR . P D 1
H62C H 0.0076 0.9494 0.4152 0.086 Uiso 0.7 1 calc GR . P D 1
C63 C 0.0430(3) 0.8578(3) 0.48488(14) 0.0532(17) Uani 0.3 1 d D . P D 2
H63A H 0.0675 0.8182 0.4855 0.080 Uiso 0.3 1 calc GR . P D 2
H63B H 0.0142 0.8656 0.5221 0.080 Uiso 0.3 1 calc GR . P D 2
H63C H 0.1016 0.8837 0.4827 0.080 Uiso 0.3 1 calc GR . P D 2
H2 H 0.2175(18) 0.7958(9) 0.3331(10) 0.058(6) Uiso 1 1 d . . . . .
C12A C 0.6428(7) 0.8283(3) 0.4666(7) 0.031(2) Uani 0.302(15) 1 d . . P A 2
H12C H 0.6896 0.8277 0.5064 0.038 Uiso 0.302(15) 1 calc R . P A 2
H12D H 0.6844 0.8231 0.4334 0.038 Uiso 0.302(15) 1 calc R . P A 2

loop_
_atom_site_aniso_label
_atom_site_aniso_U_11
_atom_site_aniso_U_22
_atom_site_aniso_U_33
_atom_site_aniso_U_23
_atom_site_aniso_U_13
_atom_site_aniso_U_12
P1 0.02403(18) 0.02002(18) 0.02746(18) 0.00067(13) 0.00502(14) 0.00266(13)
P2 0.02393(19) 0.0273(2) 0.0466(2) 0.01337(16) 0.01003(16) 0.00431(14)
O1 0.0362(6) 0.0229(5) 0.0321(5) -0.0015(4) 0.0088(4) 0.0055(4)
N2 0.0265(6) 0.0189(6) 0.0331(6) -0.0001(5) 0.0041(5) 0.0018(5)
N3 0.0227(6) 0.0276(6) 0.0273(6) 0.0061(5) 0.0061(5) 0.0017(5)
N1 0.0272(6) 0.0205(6) 0.0282(6) -0.0024(5) 0.0000(5) 0.0031(5)
N4 0.0252(6) 0.0331(7) 0.0284(6) 0.0095(5) 0.0077(5) 0.0063(5)
C25 0.0295(7) 0.0193(7) 0.0339(8) 0.0007(6) 0.0049(6) 0.0027(5)
C4 0.0261(7) 0.0246(7) 0.0212(6) 0.0014(5) 0.0054(5) 0.0046(5)
C2 0.0283(7) 0.0213(7) 0.0221(6) 0.0002(5) 0.0065(5) 0.0042(5)
C13 0.0204(6) 0.0204(7) 0.0305(7) -0.0010(5) 0.0052(5) 0.0006(5)
C18 0.0216(6) 0.0263(7) 0.0304(7) 0.0000(6) 0.0065(5) -0.0009(5)
C14 0.0243(7) 0.0243(7) 0.0315(7) 0.0011(6) 0.0053(6) 0.0016(5)
C39 0.0248(7) 0.0257(7) 0.0273(7) 0.0061(6) 0.0064(5) 0.0007(5)
C51 0.0243(7) 0.0309(8) 0.0282(7) 0.0084(6) 0.0039(6) 0.0041(6)
C3 0.0261(7) 0.0234(7) 0.0260(7) 0.0029(5) 0.0058(5) 0.0035(5)
C56 0.0297(7) 0.0321(8) 0.0296(7) 0.0046(6) 0.0027(6) 0.0004(6)
C5 0.0232(7) 0.0226(7) 0.0380(8) -0.0037(6) 0.0090(6) -0.0011(5)
C17 0.0297(7) 0.0310(8) 0.0333(8) -0.0041(6) 0.0118(6) 0.0005(6)
C1 0.0264(7) 0.0209(7) 0.0286(7) 0.0019(5) 0.0071(6) 0.0039(5)
C16 0.0323(8) 0.0244(7) 0.0448(9) -0.0036(6) 0.0140(7) 0.0043(6)
C44 0.0289(7) 0.0282(8) 0.0370(8) 0.0024(6) 0.0099(6) -0.0006(6)
C15 0.0324(8) 0.0233(7) 0.0400(8) 0.0046(6) 0.0088(6) 0.0056(6)
C40 0.0345(8) 0.0292(8) 0.0293(7) 0.0063(6) 0.0030(6) -0.0020(6)
C11 0.0267(7) 0.0257(7) 0.0413(8) 0.0011(6) 0.0063(6) -0.0015(6)
C20 0.0318(7) 0.0301(8) 0.0268(7) 0.0018(6) 0.0079(6) 0.0026(6)
C26 0.0336(8) 0.0265(8) 0.0375(8) -0.0022(6) 0.0068(6) 0.0037(6)
C30 0.0408(9) 0.0245(7) 0.0360(8) 0.0032(6) 0.0018(7) 0.0026(6)
C35 0.0394(8) 0.0318(8) 0.0329(8) -0.0034(6) 0.0106(7) 0.0003(7)
C23 0.0456(9) 0.0277(8) 0.0300(8) 0.0027(6) 0.0050(7) 0.0079(7)
C10 0.0339(8) 0.0302(8) 0.0360(8) -0.0049(6) 0.0125(6) -0.0016(6)
C32 0.0508(10) 0.0318(8) 0.0302(8) 0.0039(6) 0.0037(7) 0.0009(7)
C6 0.0340(8) 0.0264(8) 0.0364(8) -0.0040(6) 0.0063(6) 0.0018(6)
C9 0.0422(9) 0.0354(9) 0.0439(9) -0.0113(7) 0.0179(7) -0.0010(7)
C55 0.0458(10) 0.0452(10) 0.0296(8) 0.0100(7) 0.0055(7) 0.0037(8)
C52 0.0360(8) 0.0348(9) 0.0386(9) 0.0015(7) 0.0009(7) 0.0108(7)
C37 0.0247(7) 0.0398(9) 0.0375(8) 0.0115(7) 0.0091(6) 0.0025(6)
C21 0.0382(9) 0.0420(9) 0.0331(8) 0.0024(7) 0.0025(7) 0.0021(7)
C46 0.0356(8) 0.0337(9) 0.0416(9) -0.0061(7) 0.0078(7) -0.0037(7)
C41 0.0391(9) 0.0393(9) 0.0367(9) 0.0130(7) -0.0035(7) -0.0022(7)
C58 0.0422(9) 0.0358(9) 0.0295(8) -0.0015(6) 0.0017(7) 0.0039(7)
C7 0.0468(10) 0.0270(8) 0.0468(10) -0.0007(7) 0.0073(8) 0.0070(7)
C38 0.0242(7) 0.0483(10) 0.0429(9) 0.0175(8) 0.0102(7) 0.0053(7)
C42 0.0374(9) 0.0365(9) 0.0570(11) 0.0189(8) 0.0008(8) 0.0060(7)
C8 0.0504(10) 0.0264(8) 0.0548(11) -0.0082(7) 0.0154(8) 0.0079(7)
C43 0.0393(9) 0.0270(8) 0.0575(11) 0.0053(7) 0.0103(8) 0.0062(7)
C49 0.0552(11) 0.0335(9) 0.0274(8) -0.0003(6) 0.0024(7) -0.0003(7)
C54 0.0484(10) 0.0410(10) 0.0456(10) 0.0211(8) 0.0044(8) 0.0021(8)
C53 0.0451(10) 0.0285(8) 0.0525(10) 0.0085(7) 0.0010(8) 0.0068(7)
C45 0.0464(10) 0.0551(12) 0.0413(10) -0.0074(8) 0.0091(8) -0.0110(9)
C27 0.0517(11) 0.0406(10) 0.0524(11) -0.0083(8) 0.0090(9) 0.0191(8)
C19 0.0383(9) 0.0490(10) 0.0383(9) 0.0116(8) 0.0115(7) -0.0015(8)
C29 0.0647(13) 0.0401(10) 0.0467(11) 0.0076(8) -0.0064(9) 0.0207(9)
C31 0.0639(13) 0.0529(12) 0.0394(10) 0.0021(8) 0.0132(9) -0.0094(10)
C22 0.0637(13) 0.0609(13) 0.0407(10) 0.0008(9) -0.0096(9) -0.0049(10)
C57 0.0593(12) 0.0534(12) 0.0427(10) -0.0043(9) 0.0162(9) 0.0110(9)
C24 0.0743(14) 0.0418(10) 0.0374(9) 0.0041(8) 0.0245(9) 0.0010(9)
C48 0.0745(15) 0.0466(12) 0.0519(12) -0.0098(9) -0.0100(11) -0.0097(10)
C59 0.0594(12) 0.0461(11) 0.0565(12) -0.0123(9) -0.0112(10) -0.0003(9)
C12 0.0272(16) 0.0230(13) 0.041(2) -0.0001(14) -0.0005(14) -0.0021(11)
C36 0.0594(13) 0.0707(14) 0.0419(10) -0.0028(10) 0.0133(9) -0.0230(11)
C34 0.0679(13) 0.0433(11) 0.0397(10) -0.0058(8) 0.0026(9) -0.0146(9)
C28 0.0696(14) 0.0439(11) 0.0670(14) -0.0022(10) -0.0021(11) 0.0349(10)
C33 0.0659(13) 0.0527(12) 0.0354(9) 0.0042(8) -0.0051(9) -0.0039(10)
C50 0.0871(16) 0.0540(12) 0.0366(10) -0.0012(9) 0.0222(10) 0.0035(11)
C61 0.0843(16) 0.0608(13) 0.0436(11) -0.0072(10) 0.0046(10) 0.0404(12)
C47 0.0796(16) 0.0510(13) 0.0642(14) -0.0036(10) 0.0125(12) -0.0315(12)
C60 0.0534(14) 0.132(3) 0.0784(17) -0.0176(17) 0.0330(13) 0.0150(15)
C62 0.0461(15) 0.0591(18) 0.0646(19) -0.0197(15) 0.0048(14) 0.0010(14)
C63 0.048(4) 0.059(4) 0.059(4) -0.018(3) 0.024(3) 0.001(3)
C12A 0.023(3) 0.025(3) 0.045(5) 0.001(3) -0.001(3) -0.008(2)

loop_
_atom_type_symbol
_atom_type_description
_atom_type_scat_dispersion_real
_atom_type_scat_dispersion_imag
_atom_type_scat_source
C C 0.0181 0.0091 'International Tables Vol C Tables 4.2.6.8 and 6.1.1.4'
H H 0.0000 0.0000 'International Tables Vol C Tables 4.2.6.8 and 6.1.1.4'
N N 0.0311 0.0180 'International Tables Vol C Tables 4.2.6.8 and 6.1.1.4'
O O 0.0492 0.0322 'International Tables Vol C Tables 4.2.6.8 and 6.1.1.4'
P P 0.2955 0.4335 'International Tables Vol C Tables 4.2.6.8 and 6.1.1.4'

loop_
_geom_angle_atom_site_label_1
_geom_angle_atom_site_label_2
_geom_angle_atom_site_label_3
_geom_angle
_geom_angle_site_symmetry_1
_geom_angle_site_symmetry_3
_geom_angle_publ_flag
O1 P1 C3 99.14(6) . . ?
O1 P1 C1 99.82(6) . . ?
C1 P1 C3 82.49(6) . . ?
C3 P2 H2 101.6(9) . . ?
C1 P2 C3 81.47(6) . . ?
C1 P2 H2 101.2(10) . . ?
C5 O1 P1 124.18(10) . . ?
C25 N2 C11 118.43(12) . . ?
C2 N2 C25 126.92(12) . . ?
C2 N2 C11 112.04(12) . . ?
C4 N3 C39 125.18(12) . . ?
C4 N3 C37 110.45(12) . . ?
C39 N3 C37 119.13(11) . . ?
C2 N1 C13 123.88(12) . . ?
C2 N1 C12 109.95(17) . . ?
C2 N1 C12A 110.8(3) . . ?
C13 N1 C12A 108.9(4) . . ?
C12 N1 C13 121.9(2) . . ?
C4 N4 C51 121.29(12) . . ?
C4 N4 C38 110.32(12) . . ?
C51 N4 C38 117.07(12) . . ?
C26 C25 N2 118.81(13) . . ?
C26 C25 C30 122.16(14) . . ?
C30 C25 N2 118.87(13) . . ?
N3 C4 N4 106.65(12) . . ?
C3 C4 N3 129.75(13) . . ?
C3 C4 N4 123.59(13) . . ?
N2 C2 N1 107.18(12) . . ?
C1 C2 N2 127.05(13) . . ?
C1 C2 N1 125.78(13) . . ?
C18 C13 N1 120.40(12) . . ?
C14 C13 N1 117.87(13) . . ?
C14 C13 C18 121.49(13) . . ?
C13 C18 C20 123.00(13) . . ?
C17 C18 C13 117.77(13) . . ?
C17 C18 C20 119.15(13) . . ?
C13 C14 C23 121.63(13) . . ?
C15 C14 C13 118.05(14) . . ?
C15 C14 C23 120.30(13) . . ?
C44 C39 N3 117.50(13) . . ?
C40 C39 N3 120.66(13) . . ?
C40 C39 C44 121.72(14) . . ?
C56 C51 N4 120.24(14) . . ?
C56 C51 C52 121.47(14) . . ?
C52 C51 N4 118.26(14) . . ?
P1 C3 P2 97.60(7) . . ?
C4 C3 P1 134.99(11) . . ?
C4 C3 P2 126.66(11) . . ?
C51 C56 C58 123.92(14) . . ?
C55 C56 C51 117.79(15) . . ?
C55 C56 C58 118.27(15) . . ?
O1 C5 C10 115.61(14) . . ?
O1 C5 C6 124.61(14) . . ?
C6 C5 C10 119.76(14) . . ?
C18 C17 H17 119.3 . . ?
C16 C17 C18 121.40(14) . . ?
C16 C17 H17 119.3 . . ?
P1 C1 P2 98.05(7) . . ?
C2 C1 P1 129.97(11) . . ?
C2 C1 P2 130.67(11) . . ?
C17 C16 H16 120.0 . . ?
C15 C16 C17 120.00(14) . . ?
C15 C16 H16 120.0 . . ?
C39 C44 C46 122.01(14) . . ?
C43 C44 C39 117.52(15) . . ?
C43 C44 C46 120.46(15) . . ?
C14 C15 H15 119.4 . . ?
C16 C15 C14 121.20(14) . . ?
C16 C15 H15 119.4 . . ?
C39 C40 C49 122.21(14) . . ?
C41 C40 C39 117.93(15) . . ?
C41 C40 C49 119.72(15) . . ?
N2 C11 H11A 111.5 . . ?
N2 C11 H11B 111.5 . . ?
N2 C11 H11C 110.0 . . ?
N2 C11 H11D 110.0 . . ?
N2 C11 C12 101.18(19) . . ?
N2 C11 C12A 108.2(3) . . ?
H11A C11 H11B 109.4 . . ?
H11C C11 H11D 108.4 . . ?
C12 C11 H11A 111.5 . . ?
C12 C11 H11B 111.5 . . ?
C12A C11 H11C 110.0 . . ?
C12A C11 H11D 110.0 . . ?
C18 C20 H20 107.7 . . ?
C18 C20 C21 111.99(13) . . ?
C18 C20 C19 110.96(13) . . ?
C21 C20 H20 107.7 . . ?
C21 C20 C19 110.53(13) . . ?
C19 C20 H20 107.7 . . ?
C25 C26 C35 122.04(14) . . ?
C27 C26 C25 117.69(15) . . ?
C27 C26 C35 120.19(15) . . ?
C25 C30 C32 121.65(14) . . ?
C29 C30 C25 117.62(16) . . ?
C29 C30 C32 120.73(15) . . ?
C26 C35 H35 107.9 . . ?
C26 C35 C36 109.79(15) . . ?
C26 C35 C34 112.79(14) . . ?
C36 C35 H35 107.9 . . ?
C34 C35 H35 107.9 . . ?
C34 C35 C36 110.36(15) . . ?
C14 C23 H23 107.8 . . ?
C14 C23 C22 110.57(15) . . ?
C14 C23 C24 112.34(14) . . ?
C22 C23 H23 107.8 . . ?
C24 C23 H23 107.8 . . ?
C24 C23 C22 110.43(16) . . ?
C5 C10 H10 120.0 . . ?
C9 C10 C5 120.09(16) . . ?
C9 C10 H10 120.0 . . ?
C30 C32 H32 107.1 . . ?
C30 C32 C31 111.22(15) . . ?
C30 C32 C33 113.42(16) . . ?
C31 C32 H32 107.1 . . ?
C31 C32 C33 110.50(15) . . ?
C33 C32 H32 107.1 . . ?
C5 C6 H6 120.3 . . ?
C5 C6 C7 119.44(15) . . ?
C7 C6 H6 120.3 . . ?
C10 C9 H9 119.7 . . ?
C10 C9 C8 120.50(16) . . ?
C8 C9 H9 119.7 . . ?
C56 C55 H55 119.4 . . ?
C54 C55 C56 121.20(17) . . ?
C54 C55 H55 119.4 . . ?
C51 C52 C61 124.26(15) . . ?
C53 C52 C51 118.00(16) . . ?
C53 C52 C61 117.69(16) . . ?
N3 C37 H37A 111.4 . . ?
N3 C37 H37B 111.4 . . ?
N3 C37 C38 101.73(12) . . ?
H37A C37 H37B 109.3 . . ?
C38 C37 H37A 111.4 . . ?
C38 C37 H37B 111.4 . . ?
C20 C21 H21A 109.5 . . ?
C20 C21 H21B 109.5 . . ?
C20 C21 H21C 109.5 . . ?
H21A C21 H21B 109.5 . . ?
H21A C21 H21C 109.5 . . ?
H21B C21 H21C 109.5 . . ?
C44 C46 H46 107.3 . . ?
C44 C46 C47 113.00(16) . . ?
C45 C46 C44 111.62(14) . . ?
C45 C46 H46 107.3 . . ?
C45 C46 C47 109.93(16) . . ?
C47 C46 H46 107.3 . . ?
C40 C41 H41 119.4 . . ?
C42 C41 C40 121.22(16) . . ?
C42 C41 H41 119.4 . . ?
C56 C58 H58 107.8 . . ?
C56 C58 C57 112.33(15) . . ?
C56 C58 C59 110.43(15) . . ?
C57 C58 H58 107.8 . . ?
C57 C58 C59 110.62(16) . . ?
C59 C58 H58 107.8 . . ?
C6 C7 H7 119.4 . . ?
C8 C7 C6 121.16(17) . . ?
C8 C7 H7 119.4 . . ?
N4 C38 C37 102.00(12) . . ?
N4 C38 H38A 111.4 . . ?
N4 C38 H38B 111.4 . . ?
C37 C38 H38A 111.4 . . ?
C37 C38 H38B 111.4 . . ?
H38A C38 H38B 109.2 . . ?
C41 C42 H42 120.0 . . ?
C43 C42 C41 120.09(16) . . ?
C43 C42 H42 120.0 . . ?
C9 C8 H8 120.5 . . ?
C7 C8 C9 119.04(15) . . ?
C7 C8 H8 120.5 . . ?
C44 C43 H43 119.4 . . ?
C42 C43 C44 121.24(16) . . ?
C42 C43 H43 119.4 . . ?
C40 C49 H49 108.0 . . ?
C40 C49 C48 112.92(16) . . ?
C40 C49 C50 109.13(15) . . ?
C48 C49 H49 108.0 . . ?
C48 C49 C50 110.51(17) . . ?
C50 C49 H49 108.0 . . ?
C55 C54 H54 119.9 . . ?
C53 C54 C55 120.17(16) . . ?
C53 C54 H54 119.9 . . ?
C52 C53 H53 119.3 . . ?
C54 C53 C52 121.37(16) . . ?
C54 C53 H53 119.3 . . ?
C46 C45 H45A 109.5 . . ?
C46 C45 H45B 109.5 . . ?
C46 C45 H45C 109.5 . . ?
H45A C45 H45B 109.5 . . ?
H45A C45 H45C 109.5 . . ?
H45B C45 H45C 109.5 . . ?
C26 C27 H27 119.6 . . ?
C28 C27 C26 120.77(17) . . ?
C28 C27 H27 119.6 . . ?
C20 C19 H19A 109.5 . . ?
C20 C19 H19B 109.5 . . ?
C20 C19 H19C 109.5 . . ?
H19A C19 H19B 109.5 . . ?
H19A C19 H19C 109.5 . . ?
H19B C19 H19C 109.5 . . ?
C30 C29 H29 119.5 . . ?
C28 C29 C30 120.90(18) . . ?
C28 C29 H29 119.5 . . ?
C32 C31 H31A 109.5 . . ?
C32 C31 H31B 109.5 . . ?
C32 C31 H31C 109.5 . . ?
H31A C31 H31B 109.5 . . ?
H31A C31 H31C 109.5 . . ?
H31B C31 H31C 109.5 . . ?
C23 C22 H22A 109.5 . . ?
C23 C22 H22B 109.5 . . ?
C23 C22 H22C 109.5 . . ?
H22A C22 H22B 109.5 . . ?
H22A C22 H22C 109.5 . . ?
H22B C22 H22C 109.5 . . ?
C58 C57 H57A 109.5 . . ?
C58 C57 H57B 109.5 . . ?
C58 C57 H57C 109.5 . . ?
H57A C57 H57B 109.5 . . ?
H57A C57 H57C 109.5 . . ?
H57B C57 H57C 109.5 . . ?
C23 C24 H24A 109.5 . . ?
C23 C24 H24B 109.5 . . ?
C23 C24 H24C 109.5 . . ?
H24A C24 H24B 109.5 . . ?
H24A C24 H24C 109.5 . . ?
H24B C24 H24C 109.5 . . ?
C49 C48 H48A 109.5 . . ?
C49 C48 H48B 109.5 . . ?
C49 C48 H48C 109.5 . . ?
H48A C48 H48B 109.5 . . ?
H48A C48 H48C 109.5 . . ?
H48B C48 H48C 109.5 . . ?
C58 C59 H59A 109.5 . . ?
C58 C59 H59B 109.5 . . ?
C58 C59 H59C 109.5 . . ?
H59A C59 H59B 109.5 . . ?
H59A C59 H59C 109.5 . . ?
H59B C59 H59C 109.5 . . ?
N1 C12 C11 104.7(2) . . ?
N1 C12 H12A 110.8 . . ?
N1 C12 H12B 110.8 . . ?
C11 C12 H12A 110.8 . . ?
C11 C12 H12B 110.8 . . ?
H12A C12 H12B 108.9 . . ?
C35 C36 H36A 109.5 . . ?
C35 C36 H36B 109.5 . . ?
C35 C36 H36C 109.5 . . ?
H36A C36 H36B 109.5 . . ?
H36A C36 H36C 109.5 . . ?
H36B C36 H36C 109.5 . . ?
C35 C34 H34A 109.5 . . ?
C35 C34 H34B 109.5 . . ?
C35 C34 H34C 109.5 . . ?
H34A C34 H34B 109.5 . . ?
H34A C34 H34C 109.5 . . ?
H34B C34 H34C 109.5 . . ?
C27 C28 H28 119.6 . . ?
C29 C28 C27 120.73(17) . . ?
C29 C28 H28 119.6 . . ?
C32 C33 H33A 109.5 . . ?
C32 C33 H33B 109.5 . . ?
C32 C33 H33C 109.5 . . ?
H33A C33 H33B 109.5 . . ?
H33A C33 H33C 109.5 . . ?
H33B C33 H33C 109.5 . . ?
C49 C50 H50A 109.5 . . ?
C49 C50 H50B 109.5 . . ?
C49 C50 H50C 109.5 . . ?
H50A C50 H50B 109.5 . . ?
H50A C50 H50C 109.5 . . ?
H50B C50 H50C 109.5 . . ?
C52 C61 H61 110.2 . . ?
C52 C61 H61A 92.9 . . ?
C60 C61 C52 112.10(17) . . ?
C60 C61 H61 110.2 . . ?
C60 C61 H61A 92.9 . . ?
C60 C61 C62 102.3(2) . . ?
C60 C61 C63 124.4(3) . . ?
C62 C61 C52 111.73(19) . . ?
C62 C61 H61 110.2 . . ?
C63 C61 C52 122.8(2) . . ?
C63 C61 H61A 92.9 . . ?
C46 C47 H47A 109.5 . . ?
C46 C47 H47B 109.5 . . ?
C46 C47 H47C 109.5 . . ?
H47A C47 H47B 109.5 . . ?
H47A C47 H47C 109.5 . . ?
H47B C47 H47C 109.5 . . ?
C61 C60 H60A 109.5 . . ?
C61 C60 H60B 109.5 . . ?
C61 C60 H60C 109.5 . . ?
H60A C60 H60B 109.5 . . ?
H60A C60 H60C 109.5 . . ?
H60B C60 H60C 109.5 . . ?
C61 C62 H62A 109.5 . . ?
C61 C62 H62B 109.5 . . ?
C61 C62 H62C 109.5 . . ?
H62A C62 H62B 109.5 . . ?
H62A C62 H62C 109.5 . . ?
H62B C62 H62C 109.5 . . ?
C61 C63 H63A 109.5 . . ?
C61 C63 H63B 109.5 . . ?
C61 C63 H63C 109.5 . . ?
H63A C63 H63B 109.5 . . ?
H63A C63 H63C 109.5 . . ?
H63B C63 H63C 109.5 . . ?
N1 C12A H12C 112.0 . . ?
N1 C12A H12D 112.0 . . ?
C11 C12A N1 98.9(5) . . ?
C11 C12A H12C 112.0 . . ?
C11 C12A H12D 112.0 . . ?
H12C C12A H12D 109.7 . . ?

loop_
_geom_bond_atom_site_label_1
_geom_bond_atom_site_label_2
_geom_bond_distance
_geom_bond_site_symmetry_2
_geom_bond_publ_flag
P1 O1 1.7093(11) . ?
P1 C3 1.8112(14) . ?
P1 C1 1.8077(14) . ?
P2 C3 1.8326(15) . ?
P2 C1 1.8238(15) . ?
P2 H2 1.35(2) . ?
O1 C5 1.3708(17) . ?
N2 C25 1.4345(18) . ?
N2 C2 1.3818(18) . ?
N2 C11 1.4642(19) . ?
N3 C4 1.3853(18) . ?
N3 C39 1.4336(18) . ?
N3 C37 1.4668(18) . ?
N1 C2 1.3948(18) . ?
N1 C13 1.4335(18) . ?
N1 C12 1.421(4) . ?
N1 C12A 1.601(9) . ?
N4 C4 1.3975(18) . ?
N4 C51 1.4443(18) . ?
N4 C38 1.467(2) . ?
C25 C26 1.401(2) . ?
C25 C30 1.401(2) . ?
C4 C3 1.365(2) . ?
C2 C1 1.356(2) . ?
C13 C18 1.410(2) . ?
C13 C14 1.404(2) . ?
C18 C17 1.392(2) . ?
C18 C20 1.523(2) . ?
C14 C15 1.395(2) . ?
C14 C23 1.516(2) . ?
C39 C44 1.406(2) . ?
C39 C40 1.400(2) . ?
C51 C56 1.402(2) . ?
C51 C52 1.404(2) . ?
C56 C55 1.399(2) . ?
C56 C58 1.520(2) . ?
C5 C10 1.394(2) . ?
C5 C6 1.385(2) . ?
C17 H17 0.9300 . ?
C17 C16 1.381(2) . ?
C16 H16 0.9300 . ?
C16 C15 1.380(2) . ?
C44 C46 1.523(2) . ?
C44 C43 1.400(2) . ?
C15 H15 0.9300 . ?
C40 C41 1.393(2) . ?
C40 C49 1.517(2) . ?
C11 H11A 0.9700 . ?
C11 H11B 0.9700 . ?
C11 H11C 0.9700 . ?
C11 H11D 0.9700 . ?
C11 C12 1.538(4) . ?
C11 C12A 1.482(8) . ?
C20 H20 0.9800 . ?
C20 C21 1.529(2) . ?
C20 C19 1.534(2) . ?
C26 C35 1.517(2) . ?
C26 C27 1.395(2) . ?
C30 C32 1.519(2) . ?
C30 C29 1.395(2) . ?
C35 H35 0.9800 . ?
C35 C36 1.526(2) . ?
C35 C34 1.523(2) . ?
C23 H23 0.9800 . ?
C23 C22 1.532(3) . ?
C23 C24 1.523(2) . ?
C10 H10 0.9300 . ?
C10 C9 1.383(2) . ?
C32 H32 0.9800 . ?
C32 C31 1.528(3) . ?
C32 C33 1.533(2) . ?
C6 H6 0.9300 . ?
C6 C7 1.389(2) . ?
C9 H9 0.9300 . ?
C9 C8 1.387(3) . ?
C55 H55 0.9300 . ?
C55 C54 1.375(3) . ?
C52 C53 1.391(2) . ?
C52 C61 1.518(2) . ?
C37 H37A 0.9700 . ?
C37 H37B 0.9700 . ?
C37 C38 1.513(2) . ?
C21 H21A 0.9600 . ?
C21 H21B 0.9600 . ?
C21 H21C 0.9600 . ?
C46 H46 0.9800 . ?
C46 C45 1.517(2) . ?
C46 C47 1.538(3) . ?
C41 H41 0.9300 . ?
C41 C42 1.378(3) . ?
C58 H58 0.9800 . ?
C58 C57 1.527(3) . ?
C58 C59 1.535(3) . ?
C7 H7 0.9300 . ?
C7 C8 1.383(3) . ?
C38 H38A 0.9700 . ?
C38 H38B 0.9700 . ?
C42 H42 0.9300 . ?
C42 C43 1.376(3) . ?
C8 H8 0.9300 . ?
C43 H43 0.9300 . ?
C49 H49 0.9800 . ?
C49 C48 1.524(3) . ?
C49 C50 1.538(3) . ?
C54 H54 0.9300 . ?
C54 C53 1.372(3) . ?
C53 H53 0.9300 . ?
C45 H45A 0.9600 . ?
C45 H45B 0.9600 . ?
C45 H45C 0.9600 . ?
C27 H27 0.9300 . ?
C27 C28 1.377(3) . ?
C19 H19A 0.9600 . ?
C19 H19B 0.9600 . ?
C19 H19C 0.9600 . ?
C29 H29 0.9300 . ?
C29 C28 1.375(3) . ?
C31 H31A 0.9600 . ?
C31 H31B 0.9600 . ?
C31 H31C 0.9600 . ?
C22 H22A 0.9600 . ?
C22 H22B 0.9600 . ?
C22 H22C 0.9600 . ?
C57 H57A 0.9600 . ?
C57 H57B 0.9600 . ?
C57 H57C 0.9600 . ?
C24 H24A 0.9600 . ?
C24 H24B 0.9600 . ?
C24 H24C 0.9600 . ?
C48 H48A 0.9600 . ?
C48 H48B 0.9600 . ?
C48 H48C 0.9600 . ?
C59 H59A 0.9600 . ?
C59 H59B 0.9600 . ?
C59 H59C 0.9600 . ?
C12 H12A 0.9700 . ?
C12 H12B 0.9700 . ?
C36 H36A 0.9600 . ?
C36 H36B 0.9600 . ?
C36 H36C 0.9600 . ?
C34 H34A 0.9600 . ?
C34 H34B 0.9600 . ?
C34 H34C 0.9600 . ?
C28 H28 0.9300 . ?
C33 H33A 0.9600 . ?
C33 H33B 0.9600 . ?
C33 H33C 0.9600 . ?
C50 H50A 0.9600 . ?
C50 H50B 0.9600 . ?
C50 H50C 0.9600 . ?
C61 H61 0.9800 . ?
C61 H61A 0.9800 . ?
C61 C60 1.486(3) . ?
C61 C62 1.50011(11) . ?
C61 C63 1.49997(11) . ?
C47 H47A 0.9600 . ?
C47 H47B 0.9600 . ?
C47 H47C 0.9600 . ?
C60 H60A 0.9600 . ?
C60 H60B 0.9600 . ?
C60 H60C 0.9600 . ?
C62 H62A 0.9600 . ?
C62 H62B 0.9600 . ?
C62 H62C 0.9600 . ?
C63 H63A 0.9600 . ?
C63 H63B 0.9600 . ?
C63 H63C 0.9600 . ?
C12A H12C 0.9700 . ?
C12A H12D 0.9700 . ?

loop_
_smtbx_masks_void_nr
_smtbx_masks_void_average_x
_smtbx_masks_void_average_y
_smtbx_masks_void_average_z
_smtbx_masks_void_volume
_smtbx_masks_void_count_electrons
_smtbx_masks_void_content
1 -0.058 0.083 0.313 285.4 54.0 ?
2 0.058 -0.083 0.687 285.4 54.0 ?
3 -0.558 0.417 0.813 285.4 54.1 ?
4 -0.442 0.583 0.187 285.4 53.8 ?
